data_4002363
loop_
_publ_author_name
'Adkin, J.J.'
'Hayward, M.A.'

_publ_section_title
;
 Ba Mn O(3-x) revisited: a structural and magnetic study
;
_journal_name_full 'Chemistry of Materials (1,1989-)'
_journal_page_first 755
_journal_page_last 762
_journal_volume 19
_journal_year 2007
_chemical_formula_sum 'Ba Mn O2.99'
_space_group_IT_number 166
_symmetry_space_group_name_Hall '-R 3 2"'
_symmetry_space_group_name_H-M 'R -3 m :H'
_cell_angle_alpha 90
_cell_angle_beta 90
_cell_angle_gamma 120
_cell_formula_units_Z 15
_cell_length_a 5.6791
_cell_length_b 5.6791
_cell_length_c 35.345
_cell_volume 987.228
_citation_journal_id_ASTM CMATEX
_cod_data_source_file Adkin_CMATEX_2007_1375.cif
_cod_data_source_block Ba1Mn1O2.99
_cod_original_cell_volume 987.2285
_cod_original_formula_sum 'Ba1 Mn1 O2.99'
_cod_database_code 4002363

loop_
_symmetry_equiv_pos_as_xyz
x,y,z
-y,x-y,z
-x+y,-x,z
y,x,-z
-x,-x+y,-z
x-y,-y,-z
-x,-y,-z
y,-x+y,-z
x-y,x,-z
-y,-x,z
x,x-y,z
-x+y,y,z
x+2/3,y+1/3,z+1/3
-y+2/3,x-y+1/3,z+1/3
-x+y+2/3,-x+1/3,z+1/3
y+2/3,x+1/3,-z+1/3
-x+2/3,-x+y+1/3,-z+1/3
x-y+2/3,-y+1/3,-z+1/3
-x+2/3,-y+1/3,-z+1/3
y+2/3,-x+y+1/3,-z+1/3
x-y+2/3,x+1/3,-z+1/3
-y+2/3,-x+1/3,z+1/3
x+2/3,x-y+1/3,z+1/3
-x+y+2/3,y+1/3,z+1/3
x+1/3,y+2/3,z+2/3
-y+1/3,x-y+2/3,z+2/3
-x+y+1/3,-x+2/3,z+2/3
y+1/3,x+2/3,-z+2/3
-x+1/3,-x+y+2/3,-z+2/3
x-y+1/3,-y+2/3,-z+2/3
-x+1/3,-y+2/3,-z+2/3
y+1/3,-x+y+2/3,-z+2/3
x-y+1/3,x+2/3,-z+2/3
-y+1/3,-x+2/3,z+2/3
x+1/3,x-y+2/3,z+2/3
-x+y+1/3,y+2/3,z+2/3

loop_
_atom_site_label
_atom_site_type_symbol
_atom_site_fract_x
_atom_site_fract_y
_atom_site_fract_z
_atom_site_occupancy
_atom_site_U_iso_or_equiv
O2 O-2 0.18603 -0.18603 0.06421 0.9875 0.0
Mn2 Mn+3 0 0 0.36177 1 0.0
O3 O-2 0.48332 -0.48332 0.13281 1 0.0
Ba3 Ba+2 0 0 0.26527 1 0.0
Ba1 Ba+2 0 0 0 1 0.0
Mn1 Mn+3 0 0 0.5 1 0.0
Ba2 Ba+2 0 0 0.13369 1 0.0
O1 O-2 0.5 0 0 1 0.0
Mn3 Mn+3 0 0 0.43157 1 0.0
